data_4329942
loop_
_publ_author_name
'David D. Schnaars'
'Andrew J. Gaunt'
'Trevor W. Hayton'
'Matthew B. Jones'
'Ian Kirker'
'Nikolas Kaltsoyannis'
'Iain May'
'Sean D. Reilly'
'Brian L. Scott'
'Guang Wu'

_publ_section_title
;
 Bonding Trends Traversing the Tetravalent Actinide Series: Synthesis,
 Structural, and Computational Analysis of AnIV(Aracnac)4 Complexes (An =
 Th, U, Np, Pu; Aracnac = ArNC(Ph)CHC(Ph)O; Ar = 3,5-tBu2C6H3)
;
_journal_name_full 'Inorganic Chemistry'
_journal_page_first 8557
_journal_page_last 8566
_journal_paper_doi 10.1021/ic301109f
_journal_volume 51
_journal_year 2012
_chemical_formula_sum 'C138 H180 N4 O5 Th'
_chemical_formula_weight 2206.90
_chemical_name_systematic
;
 ?
;
_space_group_IT_number 15
_symmetry_cell_setting monoclinic
_symmetry_space_group_name_Hall '-C 2yc'
_symmetry_space_group_name_H-M 'C 1 2/c 1'
_atom_sites_solution_hydrogens geom
_atom_sites_solution_primary direct
_atom_sites_solution_secondary difmap
_audit_creation_method SHELXL-97
_cell_angle_alpha 90.00
_cell_angle_beta 105.143(4)
_cell_angle_gamma 90.00
_cell_formula_units_Z 4
_cell_length_a 16.120(5)
_cell_length_b 32.281(10)
_cell_length_c 23.977(8)
_cell_measurement_temperature 150(2)
_cell_volume 12044(7)
_computing_structure_refinement 'SHELXL-97 (Sheldrick, 2008)'
_computing_structure_solution 'SHELXS-97 (Sheldrick, 2008)'
_diffrn_ambient_temperature 150(2)
_diffrn_measured_fraction_theta_full 0.991
_diffrn_measured_fraction_theta_max 0.991
_diffrn_measurement_device_type 'CCD area detector'
_diffrn_measurement_method 'omega scan'
_diffrn_radiation_monochromator graphite
_diffrn_radiation_source 'fine-focus sealed tube'
_diffrn_radiation_type MoK\a
_diffrn_radiation_wavelength 0.71073
_diffrn_reflns_av_R_equivalents 0.0960
_diffrn_reflns_av_sigmaI/netI 0.0771
_diffrn_reflns_limit_h_max 19
_diffrn_reflns_limit_h_min -19
_diffrn_reflns_limit_k_max 39
_diffrn_reflns_limit_k_min -35
_diffrn_reflns_limit_l_max 29
_diffrn_reflns_limit_l_min -29
_diffrn_reflns_number 48386
_diffrn_reflns_theta_full 25.68
_diffrn_reflns_theta_max 25.68
_diffrn_reflns_theta_min 1.26
_exptl_absorpt_coefficient_mu 1.293
_exptl_absorpt_correction_T_max 1.000
_exptl_absorpt_correction_T_min 0.855
_exptl_absorpt_correction_type empirical
_exptl_absorpt_process_details sadabs
_exptl_crystal_colour Pale_Yellow
_exptl_crystal_density_diffrn 1.217
_exptl_crystal_description Rod
_exptl_crystal_F_000 4664
_exptl_crystal_size_max 0.60
_exptl_crystal_size_mid 0.42
_exptl_crystal_size_min 0.34
_platon_squeeze_details
;
;
_refine_diff_density_max 1.581
_refine_diff_density_min -2.528
_refine_diff_density_rms 0.134
_refine_ls_extinction_method none
_refine_ls_goodness_of_fit_ref 1.023
_refine_ls_hydrogen_treatment mixed
_refine_ls_matrix_type full
_refine_ls_number_parameters 601
_refine_ls_number_reflns 11340
_refine_ls_number_restraints 0
_refine_ls_restrained_S_all 1.023
_refine_ls_R_factor_all 0.0683
_refine_ls_R_factor_gt 0.0541
_refine_ls_shift/su_max 0.003
_refine_ls_shift/su_mean 0.000
_refine_ls_structure_factor_coef Fsqd
_refine_ls_weighting_details 'calc w=1/[\s^2^(Fo^2^)+(0.1000P)^2^+0.4145P] where P=(Fo^2^+2Fc^2^)/3'
_refine_ls_weighting_scheme calc
_refine_ls_wR_factor_gt 0.1450
_refine_ls_wR_factor_ref 0.1547
_reflns_number_gt 9049
_reflns_number_total 11340
_reflns_threshold_expression >2sigma(I)
_cod_data_source_file ic301109f_si_002_1.cif
_cod_data_source_block ds_9_81m-sr
_cod_original_cell_volume 12043(7)
_cod_database_code 4329942

loop_
_symmetry_equiv_pos_as_xyz
'x, y, z'
'-x, y, -z+1/2'
'x+1/2, y+1/2, z'
'-x+1/2, y+1/2, -z+1/2'
'-x, -y, -z'
'x, -y, z-1/2'
'-x+1/2, -y+1/2, -z'
'x+1/2, -y+1/2, z-1/2'

loop_
_atom_site_label
_atom_site_type_symbol
_atom_site_fract_x
_atom_site_fract_y
_atom_site_fract_z
_atom_site_U_iso_or_equiv
_atom_site_adp_type
_atom_site_occupancy
_atom_site_symmetry_multiplicity
_atom_site_calc_flag
_atom_site_refinement_flags
_atom_site_disorder_assembly
_atom_site_disorder_group
Th1 Th 0.5000 0.674291(8) 0.2500 0.02715(11) Uani 1 2 d S . 1
O1 O 0.5269(2) 0.70170(10) 0.34231(12) 0.0294(8) Uani 1 1 d . A 1
N1 N 0.6082(3) 0.74072(13) 0.26178(16) 0.0317(9) Uani 1 1 d . A 1
O2 O 0.6400(2) 0.64925(10) 0.27338(14) 0.0315(8) Uani 1 1 d . B 1
N2 N 0.4820(3) 0.60989(13) 0.31823(17) 0.0302(9) Uani 1 1 d . C 1
C35 C 0.6023(3) 0.61055(15) 0.4080(2) 0.0346(12) Uani 1 1 d . C 1
H35 H 0.5784 0.6346 0.4205 0.042 Uiso 1 1 calc R C 1
C15 C 0.6423(3) 0.76411(16) 0.3082(2) 0.0339(12) Uani 1 1 d . A 1
C24 C 0.5594(3) 0.72706(15) 0.4391(2) 0.0309(11) Uani 1 1 d . A 1
C23 C 0.5721(3) 0.72871(15) 0.37892(19) 0.0289(11) Uani 1 1 d . A 1
C6 C 0.5980(3) 0.78703(16) 0.1770(2) 0.0327(11) Uani 1 1 d . A 1
H6 H 0.5527 0.8018 0.1868 0.039 Uiso 1 1 calc R A 1
C51 C 0.3244(3) 0.60216(17) 0.2918(2) 0.0351(12) Uani 1 1 d . . 1
H51 H 0.2786 0.5891 0.3031 0.042 Uiso 1 1 calc R . 1
C5 C 0.6284(4) 0.80010(16) 0.1301(2) 0.0353(12) Uani 1 1 d . A 1
C29 C 0.6224(4) 0.74202(16) 0.4881(2) 0.0374(12) Uani 1 1 d . A 1
H29 H 0.6734 0.7543 0.4828 0.045 Uiso 1 1 calc R A 1
C1 C 0.6346(3) 0.75190(16) 0.2099(2) 0.0312(11) Uani 1 1 d . A 1
C2 C 0.6989(3) 0.72900(16) 0.1946(2) 0.0330(11) Uani 1 1 d . A 1
H2 H 0.7206 0.7047 0.2156 0.040 Uiso 1 1 calc R A 1
C52 C 0.6978(3) 0.62688(16) 0.2573(2) 0.0300(11) Uani 1 1 d . . 1
C34 C 0.6774(3) 0.59269(16) 0.4441(2) 0.0354(12) Uani 1 1 d . C 1
C30 C 0.5632(3) 0.59332(15) 0.3548(2) 0.0294(11) Uani 1 1 d . C 1
C4 C 0.6952(3) 0.77723(17) 0.1166(2) 0.0378(13) Uani 1 1 d . A 1
H4 H 0.7163 0.7861 0.0851 0.045 Uiso 1 1 calc R A 1
C25 C 0.4832(3) 0.70926(16) 0.4477(2) 0.0363(12) Uani 1 1 d . A 1
H25 H 0.4407 0.6986 0.4157 0.044 Uiso 1 1 calc R A 1
C9 C 0.7797(5) 0.6728(2) 0.1178(4) 0.063(2) Uani 1 1 d . A 1
H9A H 0.7596 0.6596 0.1487 0.094 Uiso 1 1 calc R A 1
H9B H 0.8285 0.6571 0.1115 0.094 Uiso 1 1 calc R A 1
H9C H 0.7331 0.6730 0.0822 0.094 Uiso 1 1 calc R A 1
C22 C 0.6251(3) 0.75753(16) 0.3641(2) 0.0344(12) Uani 1 1 d . A 1
H22 H 0.6543 0.7755 0.3942 0.041 Uiso 1 1 calc R A 1
C53 C 0.7884(3) 0.63012(16) 0.2936(2) 0.0338(12) Uani 1 1 d . D 1
C31 C 0.5993(3) 0.55905(17) 0.3345(2) 0.0395(13) Uani 1 1 d . C 1
H31 H 0.5731 0.5480 0.2973 0.047 Uiso 1 1 calc R C 1
C33 C 0.7122(3) 0.55784(17) 0.4235(2) 0.0393(13) Uani 1 1 d . C 1
H33 H 0.7627 0.5455 0.4472 0.047 Uiso 1 1 calc R C 1
C3 C 0.7322(3) 0.74161(17) 0.1480(2) 0.0367(12) Uani 1 1 d . A 1
C44 C 0.4107(3) 0.59429(16) 0.3274(2) 0.0348(12) Uani 1 1 d . C 1
C32 C 0.6749(4) 0.54070(18) 0.3693(2) 0.0428(13) Uani 1 1 d . C 1
C45 C 0.4116(3) 0.56491(18) 0.3776(2) 0.0375(13) Uani 1 1 d . C 1
C16 C 0.6993(4) 0.79999(18) 0.3047(2) 0.0451(15) Uani 1 1 d . A 1
C27 C 0.5351(4) 0.72206(19) 0.5515(2) 0.0483(15) Uani 1 1 d . A 1
H27 H 0.5269 0.7203 0.5893 0.058 Uiso 1 1 calc R A 1
C11 C 0.5936(4) 0.83961(19) 0.0951(2) 0.0435(14) Uani 1 1 d . A 1
C40 C 0.7195(4) 0.61206(18) 0.5043(2) 0.0480(15) Uani 1 1 d . C 1
C56 C 0.9572(4) 0.6381(2) 0.3650(3) 0.0525(16) Uani 1 1 d . D 1
H56 H 1.0141 0.6408 0.3889 0.063 Uiso 1 1 calc R D 1
C7 C 0.8078(4) 0.71739(19) 0.1352(2) 0.0442(14) Uani 1 1 d . A 1
C28 C 0.6111(4) 0.73906(18) 0.5434(2) 0.0442(14) Uani 1 1 d . A 1
H28 H 0.6547 0.7485 0.5756 0.053 Uiso 1 1 calc R A 1
C58 C 0.8059(4) 0.6551(2) 0.3425(3) 0.0537(17) Uani 1 1 d . D 1
H58 H 0.7607 0.6701 0.3519 0.064 Uiso 1 1 calc R D 1
C50 C 0.4151(5) 0.5221(2) 0.3723(3) 0.0618(19) Uani 1 1 d . C 1
H50 H 0.4232 0.5106 0.3376 0.074 Uiso 1 1 calc R C 1
C41 C 0.7845(4) 0.5822(2) 0.5439(3) 0.065(2) Uani 1 1 d . C 1
H41A H 0.7550 0.5567 0.5497 0.098 Uiso 1 1 calc R C 1
H41B H 0.8090 0.5956 0.5813 0.098 Uiso 1 1 calc R C 1
H41C H 0.8307 0.5756 0.5257 0.098 Uiso 1 1 calc R C 1
C26 C 0.4703(4) 0.70741(18) 0.5034(2) 0.0442(14) Uani 1 1 d . A 1
H26 H 0.4184 0.6964 0.5088 0.053 Uiso 1 1 calc R A 1
C21 C 0.6686(5) 0.8410(2) 0.3044(3) 0.0613(19) Uani 1 1 d . A 1
H21 H 0.6119 0.8456 0.3078 0.074 Uiso 1 1 calc R A 1
C36 C 0.7145(5) 0.5012(2) 0.3501(3) 0.0588(18) Uani 1 1 d . C 1
C13 C 0.5588(7) 0.8293(2) 0.0302(3) 0.091(3) Uani 1 1 d . A 1
H13A H 0.5364 0.8545 0.0088 0.137 Uiso 1 1 calc R A 1
H13B H 0.5127 0.8088 0.0251 0.137 Uiso 1 1 calc R A 1
H13C H 0.6054 0.8180 0.0154 0.137 Uiso 1 1 calc R A 1
C17 C 0.7844(4) 0.7937(2) 0.3005(2) 0.061(2) Uani 1 1 d . A 1
H17 H 0.8070 0.7664 0.3013 0.073 Uiso 1 1 calc R A 1
O3 O 1.0000 0.1372(3) 0.7500 0.117(3) Uani 1 2 d S . 1
C8 C 0.8843(4) 0.7170(3) 0.1904(3) 0.068(2) Uani 1 1 d . A 1
H8A H 0.8669 0.7030 0.2217 0.103 Uiso 1 1 calc R A 1
H8B H 0.9014 0.7455 0.2019 0.103 Uiso 1 1 calc R A 1
H8C H 0.9330 0.7022 0.1822 0.103 Uiso 1 1 calc R A 1
C46 C 0.4021(4) 0.5807(2) 0.4294(3) 0.0584(17) Uani 1 1 d . C 1
H46 H 0.4000 0.6098 0.4344 0.070 Uiso 1 1 calc R C 1
C42 C 0.6497(4) 0.6225(2) 0.5363(2) 0.0568(17) Uani 1 1 d . C 1
H42A H 0.6158 0.5977 0.5385 0.085 Uiso 1 1 calc R C 1
H42B H 0.6118 0.6443 0.5152 0.085 Uiso 1 1 calc R C 1
H42C H 0.6776 0.6322 0.5755 0.085 Uiso 1 1 calc R C 1
C10 C 0.8408(4) 0.7375(2) 0.0863(3) 0.0627(18) Uani 1 1 d . A 1
H10A H 0.8884 0.7210 0.0797 0.094 Uiso 1 1 calc R A 1
H10B H 0.8608 0.7657 0.0976 0.094 Uiso 1 1 calc R A 1
H10C H 0.7940 0.7385 0.0508 0.094 Uiso 1 1 calc R A 1
C48 C 0.3972(4) 0.5127(3) 0.4683(3) 0.069(2) Uani 1 1 d . C 1
H48 H 0.3918 0.4952 0.4990 0.083 Uiso 1 1 calc R C 1
C39 C 0.6788(5) 0.4918(2) 0.2849(3) 0.068(2) Uani 1 1 d . C 1
H39A H 0.7099 0.4682 0.2743 0.102 Uiso 1 1 calc R C 1
H39B H 0.6863 0.5161 0.2623 0.102 Uiso 1 1 calc R C 1
H39C H 0.6175 0.4850 0.2769 0.102 Uiso 1 1 calc R C 1
C54 C 0.8582(4) 0.6102(3) 0.2809(3) 0.074(2) Uani 1 1 d . D 1
H54 H 0.8487 0.5938 0.2469 0.088 Uiso 1 1 calc R D 1
C18 C 0.8363(7) 0.8288(3) 0.2949(3) 0.093(4) Uani 1 1 d . A 1
H18 H 0.8933 0.8248 0.2919 0.111 Uiso 1 1 calc R A 1
C49 C 0.4068(5) 0.4955(2) 0.4167(3) 0.077(2) Uani 1 1 d . C 1
H49 H 0.4078 0.4663 0.4118 0.092 Uiso 1 1 calc R C 1
C57 C 0.8904(4) 0.6584(3) 0.3783(3) 0.066(2) Uani 1 1 d . D 1
H57 H 0.9010 0.6749 0.4122 0.080 Uiso 1 1 calc R D 1
C37 C 0.6956(6) 0.4653(2) 0.3871(3) 0.085(3) Uani 1 1 d . C 1
H37A H 0.7239 0.4706 0.4279 0.128 Uiso 1 1 calc R C 1
H37B H 0.7175 0.4394 0.3751 0.128 Uiso 1 1 calc R C 1
H37C H 0.6335 0.4630 0.3820 0.128 Uiso 1 1 calc R C 1
C55 C 0.9406(4) 0.6136(3) 0.3160(3) 0.084(3) Uani 1 1 d . D 1
H55 H 0.9863 0.5990 0.3065 0.101 Uiso 1 1 calc R D 1
C43 C 0.7674(4) 0.6519(2) 0.4954(3) 0.0636(19) Uani 1 1 d . C 1
H43A H 0.7915 0.6653 0.5329 0.095 Uiso 1 1 calc R C 1
H43B H 0.7272 0.6709 0.4700 0.095 Uiso 1 1 calc R C 1
H43C H 0.8140 0.6449 0.4778 0.095 Uiso 1 1 calc R C 1
C47 C 0.3956(5) 0.5542(3) 0.4742(3) 0.073(2) Uani 1 1 d . C 1
H47 H 0.3899 0.5657 0.5095 0.088 Uiso 1 1 calc R C 1
C19 C 0.8033(9) 0.8683(3) 0.2941(3) 0.108(4) Uani 1 1 d . A 1
H19 H 0.8378 0.8913 0.2898 0.129 Uiso 1 1 calc R A 1
C38 C 0.8141(5) 0.5065(3) 0.3601(4) 0.095(3) Uani 1 1 d . C 1
H38A H 0.8409 0.5109 0.4013 0.142 Uiso 1 1 calc R C 1
H38B H 0.8257 0.5304 0.3381 0.142 Uiso 1 1 calc R C 1
H38C H 0.8380 0.4815 0.3472 0.142 Uiso 1 1 calc R C 1
C12 C 0.6626(6) 0.8721(2) 0.1052(4) 0.103(3) Uani 1 1 d . A 1
H12A H 0.6815 0.8785 0.1466 0.155 Uiso 1 1 calc R A 1
H12B H 0.6398 0.8972 0.0837 0.155 Uiso 1 1 calc R A 1
H12C H 0.7114 0.8618 0.0921 0.155 Uiso 1 1 calc R A 1
C20 C 0.7198(8) 0.8750(2) 0.2994(3) 0.092(3) Uani 1 1 d . A 1
H20 H 0.6982 0.9024 0.2995 0.110 Uiso 1 1 calc R A 1
C14 C 0.5138(6) 0.8581(3) 0.1130(4) 0.096(3) Uani 1 1 d . A 1
H14A H 0.5281 0.8616 0.1550 0.143 Uiso 1 1 calc R A 1
H14B H 0.4648 0.8393 0.1007 0.143 Uiso 1 1 calc R A 1
H14C H 0.4988 0.8851 0.0943 0.143 Uiso 1 1 calc R A 1
C59 C 0.9593(7) 0.1113(3) 0.6989(4) 0.117(4) Uani 1 1 d . E 1
H59A H 0.9155 0.0927 0.7078 0.141 Uiso 1 1 calc R E 1
H59B H 1.0031 0.0940 0.6876 0.141 Uiso 1 1 calc R E 1
C60 C 0.9161(9) 0.1419(4) 0.6485(5) 0.163(6) Uani 1 1 d . E 1
H60A H 0.8668 0.1555 0.6576 0.244 Uiso 1 1 calc R E 1
H60B H 0.8967 0.1265 0.6123 0.244 Uiso 1 1 calc R E 1
H60C H 0.9581 0.1629 0.6445 0.244 Uiso 1 1 calc R E 1

loop_
_atom_site_aniso_label
_atom_site_aniso_U_11
_atom_site_aniso_U_22
_atom_site_aniso_U_33
_atom_site_aniso_U_23
_atom_site_aniso_U_13
_atom_site_aniso_U_12
Th1 0.02725(17) 0.02816(16) 0.02583(14) 0.000 0.00659(10) 0.000
O1 0.036(2) 0.0303(19) 0.0224(16) -0.0061(14) 0.0079(14) -0.0027(15)
N1 0.032(2) 0.040(3) 0.0225(19) 0.0013(18) 0.0060(17) 0.0046(19)
O2 0.0280(19) 0.033(2) 0.0353(18) -0.0064(15) 0.0111(15) 0.0020(15)
N2 0.025(2) 0.031(2) 0.034(2) -0.0019(18) 0.0047(17) -0.0013(18)
C35 0.039(3) 0.025(3) 0.038(3) 0.004(2) 0.004(2) -0.001(2)
C15 0.032(3) 0.034(3) 0.035(3) 0.003(2) 0.008(2) 0.001(2)
C24 0.034(3) 0.030(3) 0.029(2) 0.000(2) 0.009(2) 0.005(2)
C23 0.033(3) 0.027(3) 0.027(2) 0.002(2) 0.009(2) 0.006(2)
C6 0.032(3) 0.033(3) 0.030(2) -0.003(2) 0.003(2) -0.001(2)
C51 0.028(3) 0.043(3) 0.035(3) 0.002(2) 0.009(2) -0.004(2)
C5 0.042(3) 0.035(3) 0.024(2) 0.003(2) 0.000(2) -0.010(2)
C29 0.043(3) 0.038(3) 0.032(3) -0.003(2) 0.010(2) 0.001(2)
C1 0.032(3) 0.034(3) 0.026(2) -0.002(2) 0.005(2) -0.010(2)
C2 0.033(3) 0.035(3) 0.031(2) 0.003(2) 0.008(2) -0.003(2)
C52 0.022(3) 0.037(3) 0.032(2) -0.001(2) 0.009(2) -0.003(2)
C34 0.036(3) 0.030(3) 0.038(3) 0.006(2) 0.004(2) -0.004(2)
C30 0.027(3) 0.028(3) 0.032(2) 0.007(2) 0.006(2) -0.001(2)
C4 0.040(3) 0.043(3) 0.030(3) 0.003(2) 0.009(2) -0.009(3)
C25 0.040(3) 0.036(3) 0.035(3) 0.001(2) 0.013(2) 0.004(2)
C9 0.056(5) 0.060(5) 0.080(5) -0.011(4) 0.033(4) 0.001(3)
C22 0.039(3) 0.033(3) 0.028(2) -0.004(2) 0.002(2) -0.006(2)
C53 0.037(3) 0.033(3) 0.031(2) 0.001(2) 0.009(2) 0.000(2)
C31 0.041(3) 0.046(3) 0.028(3) 0.000(2) 0.003(2) 0.009(3)
C33 0.034(3) 0.042(3) 0.037(3) 0.010(2) 0.001(2) 0.007(2)
C3 0.033(3) 0.046(3) 0.030(3) -0.005(2) 0.008(2) -0.006(2)
C44 0.037(3) 0.034(3) 0.030(3) -0.003(2) 0.004(2) 0.005(2)
C32 0.048(3) 0.044(3) 0.037(3) 0.006(2) 0.011(2) 0.009(3)
C45 0.026(3) 0.047(3) 0.038(3) 0.012(2) 0.005(2) -0.002(2)
C16 0.066(4) 0.042(4) 0.023(2) 0.000(2) 0.005(3) -0.023(3)
C27 0.059(4) 0.060(4) 0.028(3) -0.001(3) 0.016(3) 0.011(3)
C11 0.049(4) 0.043(3) 0.035(3) 0.003(2) 0.005(3) -0.008(3)
C40 0.055(4) 0.037(3) 0.039(3) 0.006(2) -0.010(3) -0.001(3)
C56 0.027(3) 0.075(5) 0.051(3) -0.004(3) 0.002(3) 0.000(3)
C7 0.035(3) 0.055(4) 0.047(3) 0.005(3) 0.018(3) -0.004(3)
C28 0.048(4) 0.052(4) 0.031(3) -0.002(2) 0.007(2) 0.000(3)
C58 0.032(3) 0.068(4) 0.055(4) -0.022(3) 0.000(3) 0.010(3)
C50 0.094(6) 0.044(4) 0.044(3) 0.008(3) 0.011(3) -0.004(4)
C41 0.078(5) 0.048(4) 0.049(4) -0.004(3) -0.020(3) 0.012(3)
C26 0.045(3) 0.053(4) 0.040(3) 0.004(3) 0.022(3) 0.006(3)
C21 0.096(6) 0.046(4) 0.041(3) 0.000(3) 0.016(3) -0.021(4)
C36 0.073(5) 0.054(4) 0.045(3) 0.000(3) 0.008(3) 0.028(4)
C13 0.139(9) 0.058(5) 0.055(5) 0.019(4) -0.015(5) 0.002(5)
C17 0.064(5) 0.081(5) 0.037(3) -0.006(3) 0.013(3) -0.044(4)
O3 0.114(8) 0.088(7) 0.148(9) 0.000 0.034(7) 0.000
C8 0.051(4) 0.100(6) 0.056(4) 0.000(4) 0.017(3) 0.023(4)
C46 0.078(5) 0.057(4) 0.045(3) 0.012(3) 0.024(3) 0.003(4)
C42 0.075(5) 0.056(4) 0.037(3) -0.001(3) 0.010(3) 0.010(3)
C10 0.061(4) 0.071(5) 0.068(4) 0.004(4) 0.039(4) 0.000(4)
C48 0.057(4) 0.088(6) 0.055(4) 0.039(4) 0.002(3) -0.010(4)
C39 0.095(6) 0.047(4) 0.063(4) -0.005(3) 0.022(4) 0.017(4)
C54 0.034(4) 0.114(6) 0.066(4) -0.049(4) 0.000(3) 0.014(4)
C18 0.092(7) 0.137(10) 0.052(4) -0.005(5) 0.025(4) -0.073(7)
C49 0.099(6) 0.050(4) 0.073(5) 0.033(4) 0.008(4) -0.009(4)
C57 0.038(4) 0.091(5) 0.058(4) -0.036(4) -0.010(3) 0.003(4)
C37 0.135(8) 0.058(5) 0.067(5) 0.007(4) 0.034(5) 0.046(5)
C55 0.032(4) 0.139(8) 0.074(5) -0.046(5) 0.003(3) 0.017(4)
C43 0.059(4) 0.049(4) 0.067(4) -0.005(3) -0.011(3) -0.016(3)
C47 0.082(5) 0.097(6) 0.047(4) 0.024(4) 0.030(4) 0.005(5)
C19 0.176(12) 0.096(8) 0.049(4) -0.003(5) 0.025(6) -0.095(8)
C38 0.067(5) 0.134(8) 0.083(6) -0.020(5) 0.019(4) 0.045(5)
C12 0.107(7) 0.056(5) 0.115(7) 0.035(5) -0.027(5) -0.035(5)
C20 0.179(11) 0.042(4) 0.050(4) -0.001(3) 0.021(5) -0.044(6)
C14 0.108(7) 0.083(6) 0.097(6) 0.043(5) 0.030(5) 0.025(5)
C59 0.141(10) 0.108(8) 0.106(8) -0.029(7) 0.038(7) -0.026(7)
C60 0.164(12) 0.168(13) 0.132(10) 0.062(10) -0.005(9) -0.012(10)

loop_
_atom_type_symbol
_atom_type_description
_atom_type_scat_dispersion_real
_atom_type_scat_dispersion_imag
_atom_type_scat_source
C C 0.0033 0.0016 'International Tables Vol C Tables 4.2.6.8 and 6.1.1.4'
H H 0.0000 0.0000 'International Tables Vol C Tables 4.2.6.8 and 6.1.1.4'
N N 0.0061 0.0033 'International Tables Vol C Tables 4.2.6.8 and 6.1.1.4'
O O 0.0106 0.0060 'International Tables Vol C Tables 4.2.6.8 and 6.1.1.4'
Th Th -7.2400 8.8979 'International Tables Vol C Tables 4.2.6.8 and 6.1.1.4'

loop_
_geom_angle_atom_site_label_1
_geom_angle_atom_site_label_2
_geom_angle_atom_site_label_3
_geom_angle
_geom_angle_site_symmetry_1
_geom_angle_site_symmetry_3
O1 Th1 O1 135.10(16) . 2_655
O1 Th1 O2 106.92(11) . 2_655
O1 Th1 O2 88.54(11) 2_655 2_655
O1 Th1 O2 88.54(11) . .
O1 Th1 O2 106.92(11) 2_655 .
O2 Th1 O2 139.30(17) 2_655 .
O1 Th1 N2 147.94(12) . 2_655
O1 Th1 N2 74.86(11) 2_655 2_655
O2 Th1 N2 80.67(12) 2_655 2_655
O2 Th1 N2 68.17(11) . 2_655
O1 Th1 N2 74.86(11) . .
O1 Th1 N2 147.94(12) 2_655 .
O2 Th1 N2 68.17(11) 2_655 .
O2 Th1 N2 80.67(12) . .
N2 Th1 N2 79.68(17) 2_655 .
O1 Th1 N1 69.29(11) . .
O1 Th1 N1 75.78(11) 2_655 .
O2 Th1 N1 148.38(12) 2_655 .
O2 Th1 N1 72.20(12) . .
N2 Th1 N1 119.92(12) 2_655 .
N2 Th1 N1 134.96(11) . .
O1 Th1 N1 75.78(11) . 2_655
O1 Th1 N1 69.29(11) 2_655 2_655
O2 Th1 N1 72.20(12) 2_655 2_655
O2 Th1 N1 148.38(12) . 2_655
N2 Th1 N1 134.96(11) 2_655 2_655
N2 Th1 N1 119.92(12) . 2_655
N1 Th1 N1 76.58(17) . 2_655
C23 O1 Th1 145.5(3) . .
C15 N1 C1 114.9(4) . .
C15 N1 Th1 129.8(3) . .
C1 N1 Th1 115.2(3) . .
C52 O2 Th1 147.0(3) . .
C44 N2 C30 116.0(4) . .
C44 N2 Th1 128.8(3) . .
C30 N2 Th1 114.8(3) . .
C30 C35 C34 120.7(5) . .
N1 C15 C22 123.3(5) . .
N1 C15 C16 121.0(4) . .
C22 C15 C16 115.7(4) . .
C25 C24 C29 118.4(5) . .
C25 C24 C23 119.5(4) . .
C29 C24 C23 122.1(5) . .
O1 C23 C22 123.4(4) . .
O1 C23 C24 115.1(4) . .
C22 C23 C24 121.4(4) . .
C5 C6 C1 120.2(5) . .
C52 C51 C44 126.5(5) 2_655 .
C6 C5 C4 118.2(5) . .
C6 C5 C11 121.9(5) . .
C4 C5 C11 119.8(5) . .
C28 C29 C24 121.5(5) . .
C2 C1 C6 120.4(5) . .
C2 C1 N1 119.6(4) . .
C6 C1 N1 119.9(5) . .
C1 C2 C3 120.9(5) . .
O2 C52 C51 121.2(4) . 2_655
O2 C52 C53 116.8(4) . .
C51 C52 C53 122.0(4) 2_655 .
C33 C34 C35 118.0(5) . .
C33 C34 C40 122.1(5) . .
C35 C34 C40 120.0(5) . .
C35 C30 C31 120.6(5) . .
C35 C30 N2 121.5(4) . .
C31 C30 N2 117.9(4) . .
C5 C4 C3 122.9(5) . .
C26 C25 C24 120.2(5) . .
C23 C22 C15 128.3(5) . .
C58 C53 C54 116.9(5) . .
C58 C53 C52 118.9(5) . .
C54 C53 C52 124.1(5) . .
C30 C31 C32 120.0(5) . .
C32 C33 C34 122.1(5) . .
C4 C3 C2 117.2(5) . .
C4 C3 C7 123.4(5) . .
C2 C3 C7 119.4(5) . .
N2 C44 C51 125.1(5) . .
N2 C44 C45 122.4(4) . .
C51 C44 C45 112.5(5) . .
C33 C32 C31 118.6(5) . .
C33 C32 C36 119.6(5) . .
C31 C32 C36 121.8(5) . .
C46 C45 C50 117.6(5) . .
C46 C45 C44 119.7(5) . .
C50 C45 C44 122.5(5) . .
C21 C16 C17 118.6(6) . .
C21 C16 C15 120.5(6) . .
C17 C16 C15 120.9(6) . .
C28 C27 C26 120.0(5) . .
C12 C11 C13 111.8(6) . .
C12 C11 C5 109.9(5) . .
C13 C11 C5 110.6(5) . .
C12 C11 C14 108.3(7) . .
C13 C11 C14 104.4(6) . .
C5 C11 C14 111.8(5) . .
C43 C40 C41 108.6(5) . .
C43 C40 C42 109.8(5) . .
C41 C40 C42 107.0(5) . .
C43 C40 C34 108.7(5) . .
C41 C40 C34 112.3(5) . .
C42 C40 C34 110.4(5) . .
C57 C56 C55 118.8(6) . .
C9 C7 C3 109.7(5) . .
C9 C7 C10 108.8(5) . .
C3 C7 C10 112.5(5) . .
C9 C7 C8 109.6(6) . .
C3 C7 C8 109.1(5) . .
C10 C7 C8 107.1(5) . .
C29 C28 C27 119.8(5) . .
C53 C58 C57 120.5(6) . .
C45 C50 C49 121.8(7) . .
C25 C26 C27 120.0(5) . .
C20 C21 C16 121.5(8) . .
C37 C36 C39 110.9(6) . .
C37 C36 C32 106.7(5) . .
C39 C36 C32 112.9(5) . .
C37 C36 C38 110.0(6) . .
C39 C36 C38 105.8(6) . .
C32 C36 C38 110.5(6) . .
C16 C17 C18 119.4(8) . .
C59 O3 C59 111.5(11) . 2_756
C45 C46 C47 120.7(7) . .
C47 C48 C49 119.6(6) . .
C55 C54 C53 122.2(6) . .
C19 C18 C17 120.0(10) . .
C50 C49 C48 118.9(7) . .
C56 C57 C58 121.1(6) . .
C54 C55 C56 120.4(6) . .
C48 C47 C46 121.4(7) . .
C18 C19 C20 121.1(8) . .
C21 C20 C19 119.3(9) . .
O3 C59 C60 106.8(9) . .

loop_
_geom_bond_atom_site_label_1
_geom_bond_atom_site_label_2
_geom_bond_distance
_geom_bond_site_symmetry_2
Th1 O1 2.317(3) .
Th1 O1 2.317(3) 2_655
Th1 O2 2.324(3) 2_655
Th1 O2 2.324(3) .
Th1 N2 2.707(4) 2_655
Th1 N2 2.707(4) .
Th1 N1 2.732(4) .
Th1 N1 2.732(4) 2_655
O1 C23 1.314(6) .
N1 C15 1.339(6) .
N1 C1 1.462(6) .
O2 C52 1.314(6) .
N2 C44 1.325(6) .
N2 C30 1.472(6) .
C35 C30 1.385(7) .
C35 C34 1.413(7) .
C15 C22 1.452(7) .
C15 C16 1.494(7) .
C24 C25 1.419(7) .
C24 C29 1.422(7) .
C24 C23 1.510(6) .
C23 C22 1.371(7) .
C6 C5 1.405(7) .
C6 C1 1.419(7) .
C51 C52 1.389(7) 2_655
C51 C44 1.452(7) .
C5 C4 1.411(8) .
C5 C11 1.548(8) .
C29 C28 1.388(7) .
C1 C2 1.398(7) .
C2 C3 1.419(7) .
C52 C51 1.389(7) 2_655
C52 C53 1.495(7) .
C34 C33 1.403(8) .
C34 C40 1.557(7) .
C30 C31 1.395(7) .
C4 C3 1.418(7) .
C25 C26 1.405(7) .
C9 C7 1.535(8) .
C53 C58 1.390(7) .
C53 C54 1.397(8) .
C31 C32 1.415(7) .
C33 C32 1.395(7) .
C3 C7 1.545(8) .
C44 C45 1.529(7) .
C32 C36 1.549(8) .
C45 C46 1.387(8) .
C45 C50 1.389(9) .
C16 C21 1.413(10) .
C16 C17 1.417(9) .
C27 C28 1.402(8) .
C27 C26 1.420(8) .
C11 C12 1.501(9) .
C11 C13 1.547(9) .
C11 C14 1.577(10) .
C40 C43 1.544(9) .
C40 C41 1.552(7) .
C40 C42 1.556(9) .
C56 C57 1.368(9) .
C56 C55 1.382(9) .
C7 C10 1.550(8) .
C7 C8 1.555(8) .
C58 C57 1.412(8) .
C50 C49 1.401(9) .
C21 C20 1.397(11) .
C36 C37 1.539(10) .
C36 C39 1.547(9) .
C36 C38 1.569(10) .
C17 C18 1.434(10) .
O3 C59 1.489(10) .
O3 C59 1.489(10) 2_756
C46 C47 1.398(9) .
C48 C47 1.350(11) .
C48 C49 1.403(11) .
C54 C55 1.378(8) .
C18 C19 1.380(14) .
C19 C20 1.402(14) .
C59 C60 1.575(14) .

loop_
_platon_squeeze_void_nr
_platon_squeeze_void_average_x
_platon_squeeze_void_average_y
_platon_squeeze_void_average_z
_platon_squeeze_void_volume
_platon_squeeze_void_count_electrons
_platon_squeeze_void_content
1 0.000 0.500 0.250 1037 304 ' '
2 0.500 0.000 1.083 1037 304 ' '
